data_7053389
loop_
_publ_author_name
'Ling, Irene'
'Alias, Yatimah'
'Sobolev, Alexandre N.'
'Raston, Colin L.'

_publ_section_title
;
 Multi-component bi-layers featuring [1-octyl-2,3-dimethylimidazolium
 &#x2229;p-sulfonatocalix[4]arene] supermolecules
;
_journal_issue 3
_journal_name_full 'New Journal of Chemistry'
_journal_page_first 414
_journal_paper_doi 10.1039/b9nj00612e
_journal_volume 34
_journal_year 2010
_chemical_formula_moiety
;
C28 H20 O16 S4, C28 H19 O16 S4, 2(C25 H22 O P),
Gd O8 H16, Gd O9 H18, C13 H25 N, 14(H2 O)
;
_chemical_formula_sum 'C119 H170 Gd2 N2 O65 P2 S8'
_chemical_formula_weight 3301.49
_chemical_name_systematic
;
?
;
_space_group_IT_number 11
_symmetry_cell_setting monoclinic
_symmetry_Int_Tables_number 11
_symmetry_space_group_name_Hall '-P 2yb'
_symmetry_space_group_name_H-M 'P 1 21/m 1'
_atom_sites_solution_hydrogens geom
_atom_sites_solution_primary direct
_atom_sites_solution_secondary difmap
_audit_creation_method SHELXL-97
_cell_angle_alpha 90.0
_cell_angle_beta 110.886(1)
_cell_angle_gamma 90.0
_cell_formula_units_Z 2
_cell_length_a 14.2968(2)
_cell_length_b 36.8876(3)
_cell_length_c 14.6319(2)
_cell_measurement_reflns_used 43409
_cell_measurement_temperature 100(2)
_cell_measurement_theta_max 32.3
_cell_measurement_theta_min 3.24
_cell_volume 7209.45(16)
_computing_cell_refinement
;
CrysAlis RED, Oxford Diffraction Ltd.,
Version 1.171.32.29 (release 10-06-2008 CrysAlis171 .NET)
(compiled Jun 10 2008,16:49:55)
;
_computing_data_collection
;
CrysAlis RED, Oxford Diffraction Ltd.,
Version 1.171.32.29 (release 10-06-2008 CrysAlis171 .NET)
(compiled Jun 10 2008,16:49:55)
;
_computing_data_reduction
;
CrysAlis RED, Oxford Diffraction Ltd.,
Version 1.171.32.29 (release 10-06-2008 CrysAlis171 .NET)
(compiled Jun 10 2008,16:49:55)
;
_computing_molecular_graphics 'X-Seed 2.0 (Barbour, 2001)'
_computing_publication_material 'SHELXL-97 (Sheldrick, 2008)'
_computing_structure_refinement 'SHELXL-97 (Sheldrick, 2008)'
_computing_structure_solution 'SHELXS-97 (Sheldrick, 2008)'
_diffrn_ambient_temperature 100(2)
_diffrn_detector_area_resol_mean 10.4738
_diffrn_measured_fraction_theta_full 0.998
_diffrn_measured_fraction_theta_max 0.954
_diffrn_measurement_device_type 'Oxford Diffraction Gemini-R Ultra, Ruby CCD'
_diffrn_measurement_method '\w scans'
_diffrn_radiation_monochromator graphite
_diffrn_radiation_source 'normal-focus sealed tube'
_diffrn_radiation_type MoK\a
_diffrn_radiation_wavelength 0.71073
_diffrn_reflns_av_R_equivalents 0.0812
_diffrn_reflns_av_sigmaI/netI 0.0727
_diffrn_reflns_limit_h_max 21
_diffrn_reflns_limit_h_min -21
_diffrn_reflns_limit_k_max 55
_diffrn_reflns_limit_k_min -55
_diffrn_reflns_limit_l_max 21
_diffrn_reflns_limit_l_min -21
_diffrn_reflns_number 182632
_diffrn_reflns_theta_full 30.00
_diffrn_reflns_theta_max 32.38
_diffrn_reflns_theta_min 3.24
_exptl_absorpt_coefficient_mu 1.146
_exptl_absorpt_correction_T_max 1.0000
_exptl_absorpt_correction_T_min 0.8927
_exptl_absorpt_correction_type multi-scan
_exptl_absorpt_process_details
;
CrysAlis RED, Oxford Diffraction Ltd.,
Version 1.171.32.29 (release 10-06-2008 CrysAlis171 .NET)
(compiled Jun 10 2008,16:49:55)
Empirical absorption correction using spherical harmonics,
implemented in SCALE3 ABSPACK scaling algorithm.
;
_exptl_crystal_colour colorless
_exptl_crystal_density_diffrn 1.521
_exptl_crystal_density_meas ?
_exptl_crystal_description rod
_exptl_crystal_F_000 3408
_exptl_crystal_size_max 0.36
_exptl_crystal_size_mid 0.16
_exptl_crystal_size_min 0.15
_refine_diff_density_max 3.340
_refine_diff_density_min -3.057
_refine_diff_density_rms 0.166
_refine_ls_extinction_method none
_refine_ls_goodness_of_fit_ref 1.002
_refine_ls_hydrogen_treatment constr
_refine_ls_matrix_type full
_refine_ls_number_parameters 871
_refine_ls_number_reflns 24970
_refine_ls_number_restraints 33
_refine_ls_restrained_S_all 1.002
_refine_ls_R_factor_all 0.1322
_refine_ls_R_factor_gt 0.0909
_refine_ls_shift/su_max 0.001
_refine_ls_shift/su_mean 0.000
_refine_ls_structure_factor_coef Fsqd
_refine_ls_weighting_details 'calc w=1/[\s^2^(Fo^2^)+(0.1250P)^2^+29.5000P] where P=(Fo^2^+2Fc^2^)/3'
_refine_ls_weighting_scheme calc
_refine_ls_wR_factor_gt 0.2241
_refine_ls_wR_factor_ref 0.2425
_reflns_number_gt 16522
_reflns_number_total 24970
_reflns_threshold_expression >2sigma(I)
_cod_data_source_file b9nj00612e.txt
_cod_data_source_block 240708g
_cod_depositor_comments
;
The following automatic conversions were performed:

'_exptl_crystal_density_meas' value 'not measured' was changed to '?'
- the value is perceived as not measured.

Automatic conversion script
Id: cif_fix_values 3008 2015-01-20 13:52:24Z robertas 
;
_cod_original_cell_volume 7209.45(15)
_cod_original_sg_symbol_H-M 'P 21/m'
_cod_database_code 7053389

loop_
_symmetry_equiv_pos_as_xyz
'x, y, z'
'-x, y+1/2, -z'
'-x, -y, -z'
'x, -y-1/2, z'

loop_
_atom_site_label
_atom_site_type_symbol
_atom_site_fract_x
_atom_site_fract_y
_atom_site_fract_z
_atom_site_U_iso_or_equiv
_atom_site_adp_type
_atom_site_occupancy
_atom_site_symmetry_multiplicity
_atom_site_calc_flag
_atom_site_refinement_flags
_atom_site_disorder_assembly
_atom_site_disorder_group
Gd1 Gd 0.17534(3) 0.2500 0.68057(3) 0.03006(10) Uani 1 2 d S . .
O11W O 0.0419(5) 0.2500 0.7504(5) 0.0377(13) Uani 1 2 d S . .
O12W O 0.3320(4) 0.2500 0.8207(4) 0.0388(13) Uani 1 2 d S . .
O13W O 0.1557(5) 0.2500 0.5061(5) 0.063(2) Uani 1 2 d S . .
O14W O 0.0502(4) 0.2932(2) 0.5919(4) 0.0716(19) Uani 1 1 d . . .
O15W O 0.1896(4) 0.30168(13) 0.7891(4) 0.0498(12) Uani 1 1 d . . .
O16W O 0.2912(4) 0.29340(15) 0.6476(4) 0.0503(12) Uani 1 1 d . . .
Gd2 Gd 0.76850(3) 0.2500 0.01941(3) 0.02848(10) Uani 1 2 d S . .
O21W O 0.6095(4) 0.2500 -0.1194(4) 0.0376(13) Uani 1 2 d S . .
O22W O 0.6770(8) 0.2978(3) 0.0564(7) 0.049(2) Uiso 0.50 1 d P A -1
O23W O 0.8726(7) 0.2912(2) 0.1448(6) 0.0392(18) Uiso 0.50 1 d P A -1
O24W O 0.7815(7) 0.3032(2) -0.0695(6) 0.0402(19) Uiso 0.50 1 d P A -1
O25W O 0.6557(11) 0.2277(4) 0.0985(11) 0.087(4) Uiso 0.50 1 d P A -1
O26W O 0.9171(14) 0.2209(5) 0.1155(13) 0.108(5) Uiso 0.50 1 d P A -1
O27W O 0.8738(10) 0.2318(3) -0.0648(9) 0.071(3) Uiso 0.50 1 d P A -1
O28W O 0.7197(7) 0.1886(2) -0.0428(6) 0.0396(19) Uiso 0.50 1 d P B -1
O1 O 0.5360(3) 0.46775(10) 0.6619(3) 0.0294(8) Uani 1 1 d . . .
C11 C 0.5222(3) 0.43795(12) 0.7108(3) 0.0204(8) Uani 1 1 d . . .
C12 C 0.6001(3) 0.42355(12) 0.7895(3) 0.0183(8) Uani 1 1 d . . .
C13 C 0.5803(3) 0.39379(12) 0.8376(3) 0.0209(8) Uani 1 1 d . . .
H13 H 0.6327 0.3834 0.8911 0.025 Uiso 1 1 calc R . .
C14 C 0.4847(4) 0.37888(13) 0.8085(4) 0.0226(9) Uani 1 1 d . . .
C15 C 0.4075(3) 0.39347(13) 0.7286(4) 0.0229(9) Uani 1 1 d . . .
H15 H 0.3426 0.3830 0.7082 0.027 Uiso 1 1 calc R . .
C16 C 0.4249(3) 0.42300(12) 0.6791(3) 0.0197(8) Uani 1 1 d . . .
S1 S 0.45984(11) 0.34056(4) 0.86768(12) 0.0386(3) Uani 1 1 d . . .
O11 O 0.5351(4) 0.34005(14) 0.9651(4) 0.0540(13) Uani 1 1 d . . .
O12 O 0.3588(3) 0.34528(13) 0.8680(4) 0.0486(12) Uani 1 1 d . . .
O13 O 0.4673(3) 0.30916(11) 0.8093(4) 0.0519(13) Uani 1 1 d . . .
C1 C 0.7053(3) 0.43908(13) 0.8212(3) 0.0219(9) Uani 1 1 d . . .
H1A H 0.7420 0.4327 0.8905 0.026 Uiso 1 1 calc R . .
H1B H 0.7012 0.4658 0.8164 0.026 Uiso 1 1 calc R . .
O2 O 0.7145(3) 0.47583(13) 0.6524(3) 0.0452(11) Uani 1 1 d . . .
C21 C 0.7642(3) 0.44345(14) 0.6757(4) 0.0252(9) Uani 1 1 d . . .
C22 C 0.8155(3) 0.42966(16) 0.6179(3) 0.0267(10) Uani 1 1 d . . .
C23 C 0.8653(4) 0.39723(16) 0.6434(4) 0.0307(11) Uani 1 1 d . . .
H23 H 0.9001 0.3875 0.6044 0.037 Uiso 1 1 calc R . .
C24 C 0.8651(4) 0.37850(15) 0.7258(4) 0.0303(11) Uani 1 1 d . . .
C25 C 0.8142(4) 0.39239(14) 0.7830(4) 0.0262(10) Uani 1 1 d . . .
H25 H 0.8142 0.3794 0.8391 0.031 Uiso 1 1 calc R . .
C26 C 0.7635(3) 0.42508(13) 0.7590(3) 0.0202(8) Uani 1 1 d . . .
S2 S 0.93142(13) 0.33732(4) 0.75824(17) 0.0507(5) Uani 1 1 d . . .
O21 O 0.8927(7) 0.3189(2) 0.8225(10) 0.159(5) Uani 1 1 d . . .
O22 O 0.9146(4) 0.31851(19) 0.6661(7) 0.100(3) Uani 1 1 d . . .
O23 O 1.0368(4) 0.34620(13) 0.8057(4) 0.0498(12) Uani 1 1 d . . .
C2 C 0.8155(4) 0.44927(19) 0.5257(4) 0.0364(13) Uani 1 1 d . . .
H2A H 0.7996 0.4752 0.5298 0.044 Uiso 1 1 calc R . .
H2B H 0.8829 0.4477 0.5214 0.044 Uiso 1 1 calc R . .
O3 O 0.6125(3) 0.46808(10) 0.4580(3) 0.0291(7) Uani 1 1 d . . .
C31 C 0.6378(4) 0.44200(14) 0.4065(4) 0.0256(10) Uani 1 1 d . . .
C32 C 0.5653(4) 0.42471(14) 0.3266(4) 0.0244(9) Uani 1 1 d . . .
C33 C 0.5964(4) 0.39914(16) 0.2748(4) 0.0318(11) Uani 1 1 d . . .
H33 H 0.5484 0.3874 0.2205 0.038 Uiso 1 1 calc R . .
C34 C 0.6964(5) 0.39048(17) 0.3011(4) 0.0371(13) Uani 1 1 d . . .
C35 C 0.7679(4) 0.40692(18) 0.3821(4) 0.0373(13) Uani 1 1 d . . .
H35 H 0.8364 0.4003 0.4008 0.045 Uiso 1 1 calc R . .
C36 C 0.7392(4) 0.43274(16) 0.4349(4) 0.0293(11) Uani 1 1 d . . .
S3 S 0.73399(17) 0.35974(6) 0.22983(18) 0.0609(5) Uani 1 1 d . . .
O31 O 0.8292(7) 0.3471(2) 0.2844(7) 0.111(3) Uani 1 1 d . . .
O32 O 0.6627(7) 0.33020(18) 0.2085(7) 0.110(3) Uani 1 1 d . . .
O33 O 0.7302(5) 0.37978(16) 0.1426(4) 0.0653(16) Uani 1 1 d . . .
C3 C 0.4544(4) 0.43395(14) 0.2951(3) 0.0245(9) Uani 1 1 d . . .
H3A H 0.4471 0.4606 0.2979 0.029 Uiso 1 1 calc R . .
H3B H 0.4206 0.4263 0.2262 0.029 Uiso 1 1 calc R . .
O4 O 0.4328(3) 0.46830(10) 0.4599(3) 0.0301(8) Uani 1 1 d . . .
C41 C 0.3946(3) 0.43447(12) 0.4391(3) 0.0202(8) Uani 1 1 d . . .
C42 C 0.3470(3) 0.41818(13) 0.4978(3) 0.0206(8) Uani 1 1 d . . .
C43 C 0.3072(4) 0.38411(14) 0.4738(4) 0.0260(9) Uani 1 1 d . . .
H43 H 0.2758 0.3727 0.5135 0.031 Uiso 1 1 calc R . .
C44 C 0.3121(4) 0.36611(14) 0.3919(4) 0.0283(10) Uani 1 1 d . . .
C45 C 0.3592(4) 0.38191(14) 0.3346(4) 0.0253(9) Uani 1 1 d . . .
H45 H 0.3625 0.3693 0.2792 0.030 Uiso 1 1 calc R . .
C46 C 0.4020(3) 0.41617(13) 0.3575(3) 0.0220(9) Uani 1 1 d . . .
S4 S 0.25043(15) 0.32387(4) 0.36165(12) 0.0453(4) Uani 1 1 d . . .
O41 O 0.2790(6) 0.30821(15) 0.2860(5) 0.079(2) Uani 1 1 d . . .
O42 O 0.2823(5) 0.30237(12) 0.4512(4) 0.0539(13) Uani 1 1 d . . .
O43 O 0.1426(4) 0.33195(17) 0.3265(4) 0.0674(16) Uani 1 1 d . . .
C4 C 0.3432(3) 0.43712(13) 0.5882(3) 0.0227(9) Uani 1 1 d . . .
H4A H 0.2771 0.4330 0.5939 0.027 Uiso 1 1 calc R . .
H4B H 0.3517 0.4635 0.5823 0.027 Uiso 1 1 calc R . .
P1 P 0.14402(10) 0.48598(4) 0.80956(9) 0.0248(3) Uani 1 1 d . . .
O5 O 0.5531(3) 0.54673(11) 0.9338(3) 0.0338(8) Uani 1 1 d . . .
C51 C 0.2676(4) 0.50435(14) 0.8481(3) 0.0253(9) Uani 1 1 d . . .
C52 C 0.3375(4) 0.49117(13) 0.8110(4) 0.0245(9) Uani 1 1 d . . .
H52 H 0.3200 0.4721 0.7643 0.029 Uiso 1 1 calc R . .
C53 C 0.4327(4) 0.50572(14) 0.8421(4) 0.0264(10) Uani 1 1 d . . .
H53 H 0.4805 0.4965 0.8167 0.032 Uiso 1 1 calc R . .
C54 C 0.4595(4) 0.53376(13) 0.9101(3) 0.0231(9) Uani 1 1 d . . .
C55 C 0.3908(4) 0.54754(18) 0.9474(4) 0.0369(13) Uani 1 1 d . . .
H55 H 0.4085 0.5667 0.9937 0.044 Uiso 1 1 calc R . .
C56 C 0.2960(4) 0.53286(19) 0.9160(4) 0.0389(14) Uani 1 1 d . . .
H56 H 0.2482 0.5423 0.9412 0.047 Uiso 1 1 calc R . .
C57 C 0.5793(5) 0.57835(17) 0.9945(4) 0.0414(14) Uani 1 1 d . . .
H57A H 0.6489 0.5850 1.0057 0.062 Uiso 1 1 calc R . .
H57B H 0.5719 0.5733 1.0573 0.062 Uiso 1 1 calc R . .
H57C H 0.5350 0.5984 0.9619 0.062 Uiso 1 1 calc R . .
C61 C 0.1240(4) 0.45537(14) 0.7092(4) 0.0247(9) Uani 1 1 d . . .
C62 C 0.0958(4) 0.46983(15) 0.6138(4) 0.0267(10) Uani 1 1 d . . .
H62 H 0.0887 0.4953 0.6039 0.032 Uiso 1 1 calc R . .
C63 C 0.0786(4) 0.44682(17) 0.5352(4) 0.0311(11) Uani 1 1 d . . .
H63 H 0.0608 0.4565 0.4711 0.037 Uiso 1 1 calc R . .
C64 C 0.0870(4) 0.40979(17) 0.5490(4) 0.0333(12) Uani 1 1 d . . .
H64 H 0.0721 0.3941 0.4942 0.040 Uiso 1 1 calc R . .
C65 C 0.1175(5) 0.39529(17) 0.6433(4) 0.0359(12) Uani 1 1 d . . .
H65 H 0.1257 0.3698 0.6528 0.043 Uiso 1 1 calc R . .
C66 C 0.1356(5) 0.41808(15) 0.7227(4) 0.0344(12) Uani 1 1 d . . .
H66 H 0.1560 0.4082 0.7869 0.041 Uiso 1 1 calc R . .
C71 C 0.1274(5) 0.46202(16) 0.9089(4) 0.0339(12) Uani 1 1 d . . .
C72 C 0.1987(5) 0.4663(2) 1.0048(5) 0.0484(17) Uani 1 1 d . . .
H72 H 0.2547 0.4819 1.0168 0.058 Uiso 1 1 calc R . .
C73 C 0.1845(7) 0.4470(3) 1.0812(5) 0.065(2) Uani 1 1 d . . .
H73 H 0.2309 0.4494 1.1462 0.078 Uiso 1 1 calc R . .
C74 C 0.1009(7) 0.4240(3) 1.0610(6) 0.069(3) Uani 1 1 d . . .
H74 H 0.0925 0.4101 1.1121 0.083 Uiso 1 1 calc R . .
C75 C 0.0338(7) 0.4217(3) 0.9711(6) 0.073(3) Uani 1 1 d . . .
H75 H -0.0243 0.4073 0.9597 0.087 Uiso 1 1 calc R . .
C76 C 0.0464(6) 0.4398(2) 0.8935(5) 0.056(2) Uani 1 1 d . . .
H76 H -0.0014 0.4369 0.8293 0.068 Uiso 1 1 calc R . .
C81 C 0.0543(4) 0.52191(15) 0.7673(4) 0.0276(10) Uani 1 1 d . . .
C82 C 0.0838(4) 0.55716(16) 0.7599(4) 0.0344(12) Uani 1 1 d . . .
H82 H 0.1528 0.5627 0.7765 0.041 Uiso 1 1 calc R . .
C83 C 0.0124(5) 0.58432(18) 0.7282(5) 0.0442(15) Uani 1 1 d . . .
H83 H 0.0332 0.6086 0.7257 0.053 Uiso 1 1 calc R . .
C84 C -0.0881(5) 0.5766(2) 0.7004(4) 0.0488(18) Uani 1 1 d . . .
H84 H -0.1365 0.5953 0.6778 0.059 Uiso 1 1 calc R . .
C85 C -0.1176(5) 0.5412(2) 0.7057(6) 0.056(2) Uani 1 1 d . . .
H85 H -0.1868 0.5356 0.6861 0.067 Uiso 1 1 calc R . .
C86 C -0.0479(5) 0.5139(2) 0.7391(5) 0.0468(16) Uani 1 1 d . . .
H86 H -0.0691 0.4898 0.7429 0.056 Uiso 1 1 calc R . .
O01W O 0.8334(3) 0.37066(11) 0.0209(3) 0.0371(9) Uani 1 1 d . . .
O02W O 0.1217(4) 0.32187(16) 0.0049(4) 0.0591(14) Uani 1 1 d . . .
O03W O 0.0215(4) 0.33800(15) 0.1273(4) 0.0498(12) Uani 1 1 d . . .
O04W O 0.0618(6) 0.2500 0.9423(6) 0.0583(19) Uani 1 2 d S . .
O05W O 0.3198(7) 0.3450(2) 0.0560(8) 0.107(3) Uani 1 1 d . . .
O06W O 0.1313(15) 0.2500 0.2025(14) 0.075(3) Uiso 0.50 2 d SP C 1
O06' O 0.2372(15) 0.2500 0.1532(14) 0.075(3) Uiso 0.50 2 d SP D 2
O07W O 1.0195(7) 0.3325(3) 0.4301(7) 0.070(2) Uiso 0.67 1 d P E 1
O07' O 0.9919(12) 0.3131(4) 0.3995(12) 0.051(3) Uiso 0.33 1 d P F 2
O08W O 0.4687(13) 0.1936(5) 0.1724(13) 0.104(5) Uiso 0.50 1 d P . .
O09W O 0.0064(14) 0.2500 0.3260(14) 0.073(5) Uiso 0.50 2 d SP . .
O10W O 0.4410(13) 0.2500 1.0246(13) 0.067(4) Uiso 0.50 2 d SP . .
C1A C 0.5910(19) 0.3385(6) 0.6366(14) 0.1021(19) Uiso 0.50 1 d PD G -1
H1AA H 0.5483 0.3587 0.6023 0.153 Uiso 0.50 1 calc PR G -1
H1AB H 0.6474 0.3478 0.6920 0.153 Uiso 0.50 1 calc PR G -1
H1AC H 0.5518 0.3217 0.6606 0.153 Uiso 0.50 1 calc PR G -1
N1A N 0.6280(11) 0.3199(4) 0.5709(10) 0.1021(19) Uiso 0.50 1 d PGD G -1
C2A C 0.6888(8) 0.2918(3) 0.5959(9) 0.1021(19) Uiso 0.50 1 d PGD G -1
N2A N 0.7305(9) 0.2879(3) 0.5295(8) 0.1021(19) Uiso 0.50 1 d PGD G -1
C3A C 0.6954(11) 0.3135(4) 0.4634(12) 0.1021(19) Uiso 0.50 1 d PGD G -1
H3AA H 0.7127 0.3171 0.4071 0.123 Uiso 0.50 1 calc PR G -1
C4A C 0.6320(12) 0.3333(4) 0.4890(11) 0.1021(19) Uiso 0.50 1 d PGD G -1
H4AA H 0.5956 0.3536 0.4544 0.123 Uiso 0.50 1 calc PR G -1
C5A C 0.8025(11) 0.2602(4) 0.5291(12) 0.1021(19) Uiso 0.50 1 d PD G -1
H5AA H 0.8175 0.2454 0.5890 0.123 Uiso 0.50 1 calc PR G -1
H5AB H 0.8654 0.2723 0.5324 0.123 Uiso 0.50 1 calc PR G -1
C6A C 0.7703(12) 0.2354(5) 0.4424(15) 0.1021(19) Uiso 0.50 1 d PD G -1
H6AA H 0.7888 0.2476 0.3910 0.123 Uiso 0.50 1 calc PR G -1
H6AB H 0.8131 0.2136 0.4619 0.123 Uiso 0.50 1 calc PR G -1
C7A C 0.6661(13) 0.2221(5) 0.3940(12) 0.1021(19) Uiso 0.50 1 d PD G -1
H7AA H 0.6240 0.2441 0.3725 0.123 Uiso 0.50 1 calc PR G -1
H7AB H 0.6648 0.2097 0.3337 0.123 Uiso 0.50 1 calc PR G -1
C8A C 0.6114(13) 0.1981(5) 0.4392(18) 0.1021(19) Uiso 0.50 1 d PD G -1
H8AA H 0.5466 0.1924 0.3871 0.123 Uiso 0.50 1 calc PR G -1
H8AB H 0.5957 0.2130 0.4881 0.123 Uiso 0.50 1 calc PR G -1
C9A C 0.6516(17) 0.1628(5) 0.4887(19) 0.1021(19) Uiso 0.50 1 d PD G -1
H9AA H 0.6613 0.1468 0.4385 0.123 Uiso 0.50 1 calc PR G -1
H9AB H 0.7190 0.1679 0.5372 0.123 Uiso 0.50 1 calc PR G -1
C10A C 0.5971(18) 0.1409(4) 0.5403(16) 0.1021(19) Uiso 0.50 1 d PD G -1
H10A H 0.5443 0.1273 0.4890 0.123 Uiso 0.50 1 calc PR G -1
H10B H 0.6454 0.1227 0.5799 0.123 Uiso 0.50 1 calc PR G -1
C11A C 0.5485(19) 0.1568(5) 0.6052(18) 0.1021(19) Uiso 0.50 1 d PD G -1
H11A H 0.4767 0.1506 0.5754 0.123 Uiso 0.50 1 calc PR G -1
H11B H 0.5748 0.1431 0.6674 0.123 Uiso 0.50 1 calc PR G -1
C12A C 0.552(2) 0.1955(5) 0.6333(18) 0.1021(19) Uiso 0.50 1 d PD G -1
H12A H 0.5119 0.1991 0.6746 0.153 Uiso 0.50 1 calc PR G -1
H12B H 0.5249 0.2104 0.5743 0.153 Uiso 0.50 1 calc PR G -1
H12C H 0.6215 0.2026 0.6695 0.153 Uiso 0.50 1 calc PR G -1
C13A C 0.7073(15) 0.2685(5) 0.6848(13) 0.1021(19) Uiso 0.50 1 d PD G -1
H13A H 0.7556 0.2495 0.6862 0.153 Uiso 1 2 calc SR G -1
H13B H 0.6442 0.2574 0.6825 0.153 Uiso 0.50 1 calc PR G -1
H13C H 0.7342 0.2834 0.7439 0.153 Uiso 0.50 1 calc PR G -1

loop_
_atom_site_aniso_label
_atom_site_aniso_U_11
_atom_site_aniso_U_22
_atom_site_aniso_U_33
_atom_site_aniso_U_23
_atom_site_aniso_U_13
_atom_site_aniso_U_12
Gd1 0.02115(17) 0.0424(2) 0.02992(19) 0.000 0.01316(14) 0.000
O11W 0.036(3) 0.039(3) 0.046(3) 0.000 0.023(3) 0.000
O12W 0.026(3) 0.045(3) 0.043(3) 0.000 0.010(2) 0.000
O13W 0.034(3) 0.128(7) 0.028(3) 0.000 0.013(3) 0.000
O14W 0.044(3) 0.121(5) 0.059(3) 0.042(3) 0.030(3) 0.035(3)
O15W 0.051(3) 0.050(3) 0.063(3) -0.010(2) 0.039(3) 0.001(2)
O16W 0.047(3) 0.067(3) 0.049(3) 0.008(2) 0.032(2) -0.005(2)
Gd2 0.0328(2) 0.02068(16) 0.02900(18) 0.000 0.00738(14) 0.000
O21W 0.035(3) 0.026(3) 0.043(3) 0.000 0.004(3) 0.000
O1 0.0193(16) 0.0303(18) 0.037(2) 0.0131(15) 0.0075(15) -0.0002(14)
C11 0.018(2) 0.022(2) 0.025(2) -0.0001(16) 0.0125(17) 0.0026(16)
C12 0.0162(19) 0.0214(19) 0.0190(19) -0.0063(15) 0.0084(15) -0.0006(15)
C13 0.021(2) 0.023(2) 0.020(2) -0.0007(16) 0.0086(16) 0.0036(16)
C14 0.023(2) 0.022(2) 0.027(2) 0.0005(17) 0.0133(18) 0.0000(17)
C15 0.016(2) 0.025(2) 0.029(2) -0.0029(17) 0.0095(17) -0.0013(16)
C16 0.0152(19) 0.022(2) 0.025(2) -0.0011(16) 0.0104(16) 0.0036(15)
S1 0.0291(7) 0.0321(7) 0.0518(9) 0.0167(6) 0.0112(6) -0.0021(5)
O11 0.045(3) 0.061(3) 0.049(3) 0.029(2) 0.008(2) -0.006(2)
O12 0.038(2) 0.048(3) 0.064(3) 0.019(2) 0.024(2) -0.005(2)
O13 0.039(2) 0.0219(19) 0.086(4) 0.006(2) 0.012(2) -0.0038(17)
C1 0.0159(19) 0.028(2) 0.021(2) -0.0062(17) 0.0052(16) -0.0027(16)
O2 0.035(2) 0.057(3) 0.055(3) 0.030(2) 0.029(2) 0.025(2)
C21 0.0122(19) 0.037(3) 0.025(2) 0.0047(19) 0.0051(16) -0.0005(18)
C22 0.0114(19) 0.049(3) 0.020(2) 0.000(2) 0.0064(16) -0.0073(19)
C23 0.023(2) 0.041(3) 0.036(3) -0.010(2) 0.020(2) -0.009(2)
C24 0.025(2) 0.031(2) 0.041(3) -0.004(2) 0.020(2) -0.002(2)
C25 0.022(2) 0.032(2) 0.030(2) 0.0022(19) 0.0153(19) 0.0003(18)
C26 0.0128(18) 0.029(2) 0.0187(19) -0.0045(16) 0.0054(15) -0.0046(16)
S2 0.0453(9) 0.0329(7) 0.0964(14) 0.0116(8) 0.0528(10) 0.0091(6)
O21 0.172(8) 0.080(5) 0.333(14) 0.120(7) 0.223(10) 0.081(5)
O22 0.043(3) 0.081(4) 0.163(7) -0.074(5) 0.020(4) 0.012(3)
O23 0.052(3) 0.046(3) 0.050(3) 0.008(2) 0.017(2) 0.021(2)
C2 0.018(2) 0.064(4) 0.030(3) 0.009(3) 0.012(2) -0.008(2)
O3 0.0240(17) 0.0307(18) 0.0319(19) 0.0005(14) 0.0091(15) -0.0026(14)
C31 0.023(2) 0.031(2) 0.025(2) 0.0075(18) 0.0113(18) -0.0022(18)
C32 0.022(2) 0.031(2) 0.024(2) 0.0075(18) 0.0127(18) -0.0012(18)
C33 0.032(3) 0.039(3) 0.028(2) 0.003(2) 0.015(2) -0.002(2)
C34 0.038(3) 0.046(3) 0.038(3) 0.001(2) 0.028(3) 0.004(3)
C35 0.025(3) 0.055(4) 0.037(3) 0.010(3) 0.017(2) 0.006(2)
C36 0.021(2) 0.045(3) 0.026(2) 0.008(2) 0.0138(19) -0.003(2)
S3 0.0680(13) 0.0545(11) 0.0866(15) -0.0108(10) 0.0596(12) 0.0047(9)
O31 0.111(6) 0.110(6) 0.133(7) 0.007(5) 0.071(6) 0.064(5)
O32 0.153(7) 0.063(4) 0.181(8) -0.052(5) 0.143(7) -0.033(4)
O33 0.085(4) 0.069(4) 0.064(3) -0.016(3) 0.053(3) 0.000(3)
C3 0.020(2) 0.032(2) 0.020(2) 0.0073(18) 0.0054(17) 0.0007(18)
O4 0.0261(18) 0.0238(17) 0.047(2) -0.0042(15) 0.0207(17) -0.0052(14)
C41 0.0131(18) 0.023(2) 0.024(2) 0.0055(16) 0.0057(16) 0.0039(15)
C42 0.0146(19) 0.026(2) 0.022(2) 0.0035(16) 0.0074(16) 0.0025(16)
C43 0.025(2) 0.031(2) 0.025(2) 0.0021(18) 0.0129(19) -0.0048(19)
C44 0.030(3) 0.024(2) 0.031(2) 0.0021(19) 0.011(2) -0.0041(19)
C45 0.027(2) 0.028(2) 0.022(2) -0.0002(18) 0.0095(18) 0.0014(19)
C46 0.016(2) 0.028(2) 0.021(2) 0.0051(17) 0.0052(16) 0.0034(17)
S4 0.0673(11) 0.0368(8) 0.0362(8) -0.0067(6) 0.0239(8) -0.0221(7)
O41 0.146(6) 0.046(3) 0.068(4) -0.027(3) 0.064(4) -0.037(4)
O42 0.089(4) 0.033(2) 0.046(3) -0.0011(19) 0.032(3) -0.016(2)
O43 0.055(3) 0.079(4) 0.057(3) -0.006(3) 0.006(3) -0.038(3)
C4 0.0156(19) 0.026(2) 0.026(2) 0.0015(17) 0.0075(17) 0.0047(17)
P1 0.0238(6) 0.0343(6) 0.0198(5) -0.0025(5) 0.0122(5) -0.0004(5)
O5 0.036(2) 0.037(2) 0.0309(19) -0.0090(16) 0.0144(16) -0.0132(17)
C51 0.021(2) 0.037(3) 0.017(2) -0.0002(18) 0.0053(17) 0.0036(19)
C52 0.030(2) 0.026(2) 0.025(2) -0.0040(17) 0.018(2) -0.0029(18)
C53 0.030(2) 0.030(2) 0.028(2) -0.0073(19) 0.021(2) -0.004(2)
C54 0.029(2) 0.023(2) 0.019(2) 0.0003(16) 0.0095(18) 0.0003(18)
C55 0.026(3) 0.052(3) 0.028(3) -0.018(2) 0.004(2) 0.003(2)
C56 0.024(3) 0.060(4) 0.033(3) -0.018(3) 0.011(2) 0.004(2)
C57 0.045(3) 0.042(3) 0.032(3) -0.008(2) 0.007(3) -0.012(3)
C61 0.023(2) 0.032(2) 0.023(2) -0.0025(18) 0.0124(18) 0.0002(18)
C62 0.023(2) 0.038(3) 0.022(2) -0.0008(19) 0.0104(18) 0.008(2)
C63 0.020(2) 0.051(3) 0.022(2) -0.006(2) 0.0076(18) 0.007(2)
C64 0.018(2) 0.050(3) 0.037(3) -0.017(2) 0.015(2) -0.008(2)
C65 0.038(3) 0.036(3) 0.041(3) -0.009(2) 0.023(3) -0.009(2)
C66 0.041(3) 0.032(3) 0.037(3) 0.000(2) 0.023(2) -0.004(2)
C71 0.043(3) 0.043(3) 0.025(2) -0.002(2) 0.024(2) -0.005(2)
C72 0.039(3) 0.075(5) 0.034(3) 0.002(3) 0.017(3) -0.010(3)
C73 0.058(5) 0.104(7) 0.031(3) 0.001(4) 0.014(3) -0.019(5)
C74 0.091(7) 0.090(6) 0.038(4) 0.003(4) 0.034(4) -0.034(5)
C75 0.084(6) 0.097(7) 0.043(4) -0.012(4) 0.030(4) -0.056(5)
C76 0.058(4) 0.079(5) 0.034(3) -0.007(3) 0.018(3) -0.032(4)
C81 0.022(2) 0.039(3) 0.023(2) -0.010(2) 0.0107(18) 0.002(2)
C82 0.029(3) 0.041(3) 0.029(3) -0.004(2) 0.006(2) 0.004(2)
C83 0.053(4) 0.039(3) 0.034(3) -0.005(2) 0.007(3) 0.011(3)
C84 0.050(4) 0.066(4) 0.026(3) -0.012(3) 0.007(3) 0.027(3)
C85 0.026(3) 0.080(5) 0.059(4) -0.026(4) 0.010(3) 0.011(3)
C86 0.030(3) 0.051(4) 0.064(4) -0.019(3) 0.023(3) -0.002(3)
O01W 0.045(2) 0.040(2) 0.0292(19) 0.0003(16) 0.0170(18) -0.0025(18)
O02W 0.061(3) 0.073(4) 0.052(3) -0.012(3) 0.031(3) -0.010(3)
O03W 0.039(2) 0.067(3) 0.043(3) -0.006(2) 0.014(2) 0.000(2)
O04W 0.059(5) 0.070(5) 0.059(4) 0.000 0.037(4) 0.000
O05W 0.100(6) 0.084(5) 0.166(8) -0.015(5) 0.082(6) -0.019(5)

loop_
_atom_type_symbol
_atom_type_description
_atom_type_scat_dispersion_real
_atom_type_scat_dispersion_imag
_atom_type_scat_source
C C 0.0033 0.0016 'International Tables Vol C Tables 4.2.6.8 and 6.1.1.4'
H H 0.0000 0.0000 'International Tables Vol C Tables 4.2.6.8 and 6.1.1.4'
N N 0.0061 0.0033 'International Tables Vol C Tables 4.2.6.8 and 6.1.1.4'
O O 0.0106 0.0060 'International Tables Vol C Tables 4.2.6.8 and 6.1.1.4'
P P 0.1023 0.0942 'International Tables Vol C Tables 4.2.6.8 and 6.1.1.4'
S S 0.1246 0.1234 'International Tables Vol C Tables 4.2.6.8 and 6.1.1.4'
Gd Gd -0.1653 3.9035 'International Tables Vol C Tables 4.2.6.8 and 6.1.1.4'

loop_
_geom_angle_atom_site_label_1
_geom_angle_atom_site_label_2
_geom_angle_atom_site_label_3
_geom_angle
_geom_angle_site_symmetry_1
_geom_angle_site_symmetry_3
O14W Gd1 O14W 83.1(4) . 4_565
O14W Gd1 O12W 137.61(19) . .
O14W Gd1 O12W 137.60(19) 4_565 .
O14W Gd1 O15W 137.93(17) . 4_565
O14W Gd1 O15W 73.0(2) 4_565 4_565
O12W Gd1 O15W 67.33(15) . 4_565
O14W Gd1 O15W 73.0(2) . .
O14W Gd1 O15W 137.93(17) 4_565 .
O12W Gd1 O15W 67.33(15) . .
O15W Gd1 O15W 102.6(2) 4_565 .
O14W Gd1 O11W 71.73(16) . .
O14W Gd1 O11W 71.73(16) 4_565 .
O12W Gd1 O11W 105.4(2) . .
O15W Gd1 O11W 68.15(14) 4_565 .
O15W Gd1 O11W 68.15(14) . .
O14W Gd1 O13W 69.68(18) . .
O14W Gd1 O13W 69.68(18) 4_565 .
O12W Gd1 O13W 127.0(2) . .
O15W Gd1 O13W 128.70(12) 4_565 .
O15W Gd1 O13W 128.70(12) . .
O11W Gd1 O13W 127.6(2) . .
O14W Gd1 O16W 138.27(18) . 4_565
O14W Gd1 O16W 83.52(19) 4_565 4_565
O12W Gd1 O16W 71.65(16) . 4_565
O15W Gd1 O16W 73.44(16) 4_565 4_565
O15W Gd1 O16W 136.54(17) . 4_565
O11W Gd1 O16W 138.81(13) . 4_565
O13W Gd1 O16W 68.60(16) . 4_565
O14W Gd1 O16W 83.52(19) . .
O14W Gd1 O16W 138.27(18) 4_565 .
O12W Gd1 O16W 71.65(16) . .
O15W Gd1 O16W 136.54(17) 4_565 .
O15W Gd1 O16W 73.43(16) . .
O11W Gd1 O16W 138.81(13) . .
O13W Gd1 O16W 68.60(16) . .
O16W Gd1 O16W 80.7(2) 4_565 .
O26W Gd2 O26W 54.4(9) 4_565 .
O26W Gd2 O27W 64.7(5) 4_565 4_565
O26W Gd2 O27W 80.4(6) . 4_565
O26W Gd2 O27W 80.4(6) 4_565 .
O26W Gd2 O27W 64.7(5) . .
O27W Gd2 O27W 33.1(6) 4_565 .
O26W Gd2 O22W 88.8(5) 4_565 .
O26W Gd2 O22W 131.2(5) . .
O27W Gd2 O22W 114.5(4) 4_565 .
O27W Gd2 O22W 147.0(4) . .
O26W Gd2 O22W 131.2(5) 4_565 4_565
O26W Gd2 O22W 88.8(5) . 4_565
O27W Gd2 O22W 147.0(4) 4_565 4_565
O27W Gd2 O22W 114.5(4) . 4_565
O22W Gd2 O22W 96.1(5) . 4_565
O26W Gd2 O24W 118.1(5) 4_565 4_565
O26W Gd2 O24W 73.9(5) . 4_565
O27W Gd2 O24W 76.2(4) 4_565 4_565
O27W Gd2 O24W 45.2(4) . 4_565
O22W Gd2 O24W 152.7(3) . 4_565
O22W Gd2 O24W 70.8(3) 4_565 4_565
O26W Gd2 O24W 73.9(5) 4_565 .
O26W Gd2 O24W 118.1(5) . .
O27W Gd2 O24W 45.2(4) 4_565 .
O27W Gd2 O24W 76.2(4) . .
O22W Gd2 O24W 70.8(3) . .
O22W Gd2 O24W 152.7(3) 4_565 .
O24W Gd2 O24W 109.8(4) 4_565 .
O26W Gd2 O25W 118.7(6) 4_565 .
O26W Gd2 O25W 99.9(6) . .
O27W Gd2 O25W 176.0(5) 4_565 .
O27W Gd2 O25W 143.6(5) . .
O22W Gd2 O25W 68.3(5) . .
O22W Gd2 O25W 29.3(4) 4_565 .
O24W Gd2 O25W 100.0(4) 4_565 .
O24W Gd2 O25W 136.6(4) . .
O26W Gd2 O25W 99.9(6) 4_565 4_565
O26W Gd2 O25W 118.7(6) . 4_565
O27W Gd2 O25W 143.6(5) 4_565 4_565
O27W Gd2 O25W 176.0(5) . 4_565
O22W Gd2 O25W 29.3(4) . 4_565
O22W Gd2 O25W 68.3(5) 4_565 4_565
O24W Gd2 O25W 136.6(4) 4_565 4_565
O24W Gd2 O25W 100.0(4) . 4_565
O25W Gd2 O25W 39.5(7) . 4_565
O26W Gd2 O23W 23.8(5) 4_565 .
O26W Gd2 O23W 69.9(5) . .
O27W Gd2 O23W 83.3(4) 4_565 .
O27W Gd2 O23W 103.8(4) . .
O22W Gd2 O23W 66.6(3) . .
O22W Gd2 O23W 122.0(3) 4_565 .
O24W Gd2 O23W 140.7(3) 4_565 .
O24W Gd2 O23W 75.7(3) . .
O25W Gd2 O23W 100.5(4) . .
O25W Gd2 O23W 76.2(4) 4_565 .
O26W Gd2 O23W 69.9(5) 4_565 4_565
O26W Gd2 O23W 23.8(4) . 4_565
O27W Gd2 O23W 103.8(4) 4_565 4_565
O27W Gd2 O23W 83.3(4) . 4_565
O22W Gd2 O23W 122.0(3) . 4_565
O22W Gd2 O23W 66.6(3) 4_565 4_565
O24W Gd2 O23W 75.7(3) 4_565 4_565
O24W Gd2 O23W 140.7(3) . 4_565
O25W Gd2 O23W 76.2(4) . 4_565
O25W Gd2 O23W 100.5(4) 4_565 4_565
O23W Gd2 O23W 77.2(4) . 4_565
O1 C11 C12 121.3(4) . .
O1 C11 C16 116.9(4) . .
C12 C11 C16 121.8(4) . .
C13 C12 C11 118.3(4) . .
C13 C12 C1 120.2(4) . .
C11 C12 C1 121.4(4) . .
C12 C13 C14 120.9(4) . .
C12 C13 H13 119.5 . .
C14 C13 H13 119.5 . .
C13 C14 C15 120.0(4) . .
C13 C14 S1 121.0(4) . .
C15 C14 S1 118.9(4) . .
C16 C15 C14 120.5(4) . .
C16 C15 H15 119.8 . .
C14 C15 H15 119.8 . .
C15 C16 C11 118.5(4) . .
C15 C16 C4 120.3(4) . .
C11 C16 C4 121.0(4) . .
O11 S1 O12 112.9(3) . .
O11 S1 O13 112.4(3) . .
O12 S1 O13 112.0(3) . .
O11 S1 C14 106.6(3) . .
O12 S1 C14 106.2(2) . .
O13 S1 C14 106.2(3) . .
C12 C1 C26 112.4(4) . .
C12 C1 H1A 109.1 . .
C26 C1 H1A 109.1 . .
C12 C1 H1B 109.1 . .
C26 C1 H1B 109.1 . .
H1A C1 H1B 107.8 . .
O2 C21 C26 118.4(4) . .
O2 C21 C22 120.3(5) . .
C26 C21 C22 121.3(5) . .
C23 C22 C21 119.0(5) . .
C23 C22 C2 119.2(5) . .
C21 C22 C2 121.7(5) . .
C22 C23 C24 120.4(5) . .
C22 C23 H23 119.8 . .
C24 C23 H23 119.8 . .
C25 C24 C23 120.2(5) . .
C25 C24 S2 120.2(4) . .
C23 C24 S2 119.6(4) . .
C26 C25 C24 120.5(5) . .
C26 C25 H25 119.7 . .
C24 C25 H25 119.7 . .
C25 C26 C21 118.4(4) . .
C25 C26 C1 119.4(4) . .
C21 C26 C1 122.1(4) . .
O21 S2 O23 111.9(6) . .
O21 S2 O22 114.1(7) . .
O23 S2 O22 110.4(3) . .
O21 S2 C24 106.9(3) . .
O23 S2 C24 107.5(3) . .
O22 S2 C24 105.4(4) . .
C36 C2 C22 110.9(4) . .
C36 C2 H2A 109.5 . .
C22 C2 H2A 109.5 . .
C36 C2 H2B 109.5 . .
C22 C2 H2B 109.5 . .
H2A C2 H2B 108.0 . .
O3 C31 C36 117.6(5) . .
O3 C31 C32 121.4(4) . .
C36 C31 C32 120.9(5) . .
C33 C32 C31 118.6(5) . .
C33 C32 C3 119.4(5) . .
C31 C32 C3 121.9(5) . .
C32 C33 C34 120.7(5) . .
C32 C33 H33 119.7 . .
C34 C33 H33 119.7 . .
C33 C34 C35 120.5(5) . .
C33 C34 S3 119.5(5) . .
C35 C34 S3 120.0(5) . .
C36 C35 C34 120.1(5) . .
C36 C35 H35 120.0 . .
C34 C35 H35 120.0 . .
C35 C36 C31 119.1(5) . .
C35 C36 C2 120.3(5) . .
C31 C36 C2 120.5(5) . .
O31 S3 O32 109.9(6) . .
O31 S3 O33 113.3(5) . .
O32 S3 O33 112.9(5) . .
O31 S3 C34 108.7(4) . .
O32 S3 C34 105.9(3) . .
O33 S3 C34 105.6(3) . .
C46 C3 C32 113.8(4) . .
C46 C3 H3A 108.8 . .
C32 C3 H3A 108.8 . .
C46 C3 H3B 108.8 . .
C32 C3 H3B 108.8 . .
H3A C3 H3B 107.7 . .
O4 C41 C42 120.1(4) . .
O4 C41 C46 119.1(4) . .
C42 C41 C46 120.8(4) . .
C43 C42 C41 118.8(4) . .
C43 C42 C4 120.4(4) . .
C41 C42 C4 120.8(4) . .
C42 C43 C44 120.8(5) . .
C42 C43 H43 119.6 . .
C44 C43 H43 119.6 . .
C45 C44 C43 120.5(5) . .
C45 C44 S4 121.9(4) . .
C43 C44 S4 117.5(4) . .
C44 C45 C46 120.4(5) . .
C44 C45 H45 119.8 . .
C46 C45 H45 119.8 . .
C45 C46 C41 118.6(4) . .
C45 C46 C3 121.1(4) . .
C41 C46 C3 120.3(4) . .
O41 S4 O42 113.0(4) . .
O41 S4 O43 111.4(4) . .
O42 S4 O43 112.2(3) . .
O41 S4 C44 107.1(3) . .
O42 S4 C44 106.6(3) . .
O43 S4 C44 106.0(3) . .
C42 C4 C16 110.6(4) . .
C42 C4 H4A 109.5 . .
C16 C4 H4A 109.5 . .
C42 C4 H4B 109.5 . .
C16 C4 H4B 109.5 . .
H4A C4 H4B 108.1 . .
C51 P1 C71 109.5(3) . .
C51 P1 C61 110.4(2) . .
C71 P1 C61 109.0(3) . .
C51 P1 C81 109.5(3) . .
C71 P1 C81 111.0(3) . .
C61 P1 C81 107.3(2) . .
C54 O5 C57 117.8(5) . .
C52 C51 C56 118.3(5) . .
C52 C51 P1 120.9(4) . .
C56 C51 P1 120.7(4) . .
C53 C52 C51 120.0(5) . .
C53 C52 H52 120.0 . .
C51 C52 H52 120.0 . .
C52 C53 C54 120.8(4) . .
C52 C53 H53 119.6 . .
C54 C53 H53 119.6 . .
O5 C54 C55 123.4(5) . .
O5 C54 C53 116.4(4) . .
C55 C54 C53 120.2(5) . .
C56 C55 C54 118.6(5) . .
C56 C55 H55 120.7 . .
C54 C55 H55 120.7 . .
C55 C56 C51 122.1(5) . .
C55 C56 H56 118.9 . .
C51 C56 H56 118.9 . .
O5 C57 H57A 109.5 . .
O5 C57 H57B 109.5 . .
H57A C57 H57B 109.5 . .
O5 C57 H57C 109.5 . .
H57A C57 H57C 109.5 . .
H57B C57 H57C 109.5 . .
C66 C61 C62 119.5(5) . .
C66 C61 P1 122.0(4) . .
C62 C61 P1 118.5(4) . .
C63 C62 C61 119.7(5) . .
C63 C62 H62 120.2 . .
C61 C62 H62 120.2 . .
C62 C63 C64 120.4(5) . .
C62 C63 H63 119.8 . .
C64 C63 H63 119.8 . .
C63 C64 C65 120.3(5) . .
C63 C64 H64 119.9 . .
C65 C64 H64 119.9 . .
C66 C65 C64 119.8(6) . .
C66 C65 H65 120.1 . .
C64 C65 H65 120.1 . .
C65 C66 C61 120.3(5) . .
C65 C66 H66 119.9 . .
C61 C66 H66 119.9 . .
C76 C71 C72 119.8(6) . .
C76 C71 P1 120.8(5) . .
C72 C71 P1 119.4(5) . .
C73 C72 C71 118.3(6) . .
C73 C72 H72 120.8 . .
C71 C72 H72 120.8 . .
C72 C73 C74 119.6(7) . .
C72 C73 H73 120.2 . .
C74 C73 H73 120.2 . .
C75 C74 C73 120.4(7) . .
C75 C74 H74 119.8 . .
C73 C74 H74 119.8 . .
C74 C75 C76 121.5(7) . .
C74 C75 H75 119.2 . .
C76 C75 H75 119.2 . .
C71 C76 C75 120.2(7) . .
C71 C76 H76 119.9 . .
C75 C76 H76 119.9 . .
C82 C81 C86 119.3(5) . .
C82 C81 P1 121.3(4) . .
C86 C81 P1 119.3(5) . .
C81 C82 C83 119.7(6) . .
C81 C82 H82 120.1 . .
C83 C82 H82 120.1 . .
C84 C83 C82 121.1(7) . .
C84 C83 H83 119.4 . .
C82 C83 H83 119.4 . .
C83 C84 C85 119.0(6) . .
C83 C84 H84 120.5 . .
C85 C84 H84 120.5 . .
C86 C85 C84 120.9(7) . .
C86 C85 H85 119.6 . .
C84 C85 H85 119.6 . .
C85 C86 C81 119.9(7) . .
C85 C86 H86 120.0 . .
C81 C86 H86 120.0 . .
N1A C1A H1AA 109.5 . .
N1A C1A H1AB 109.5 . .
H1AA C1A H1AB 109.5 . .
N1A C1A H1AC 109.5 . .
H1AA C1A H1AC 109.5 . .
H1AB C1A H1AC 109.5 . .
C2A N1A C4A 108.0 . .
C2A N1A C1A 123.8(5) . .
C4A N1A C1A 125.4(5) . .
N1A C2A N2A 108.0 . .
N1A C2A C13A 125.9(4) . .
N2A C2A C13A 126.1(4) . .
C3A N2A C2A 108.0 . .
C3A N2A C5A 125.9(4) . .
C2A N2A C5A 126.0(4) . .
N2A C3A C4A 108.0 . .
N2A C3A H3AA 126.0 . .
C4A C3A H3AA 126.0 . .
N1A C4A C3A 108.0 . .
N1A C4A H4AA 126.0 . .
C3A C4A H4AA 126.0 . .
N2A C5A C6A 115.4(10) . .
N2A C5A H5AA 108.4 . .
C6A C5A H5AA 108.4 . .
N2A C5A H5AB 108.4 . .
C6A C5A H5AB 108.4 . .
H5AA C5A H5AB 107.5 . .
C7A C6A C5A 123.9(10) . .
C7A C6A H6AA 106.4 . .
C5A C6A H6AA 106.4 . .
C7A C6A H6AB 106.4 . .
C5A C6A H6AB 106.4 . .
H6AA C6A H6AB 106.4 . .
C8A C7A C6A 125.6(9) . .
C8A C7A H7AA 105.9 . .
C6A C7A H7AA 105.9 . .
C8A C7A H7AB 105.9 . .
C6A C7A H7AB 105.9 . .
H7AA C7A H7AB 106.2 . .
C7A C8A C9A 124.2(10) . .
C7A C8A H8AA 106.3 . .
C9A C8A H8AA 106.3 . .
C7A C8A H8AB 106.3 . .
C9A C8A H8AB 106.3 . .
H8AA C8A H8AB 106.4 . .
C10A C9A C8A 122.2(10) . .
C10A C9A H9AA 106.8 . .
C8A C9A H9AA 106.8 . .
C10A C9A H9AB 106.8 . .
C8A C9A H9AB 106.8 . .
H9AA C9A H9AB 106.6 . .
C11A C10A C9A 123.7(8) . .
C11A C10A H10A 106.4 . .
C9A C10A H10A 106.4 . .
C11A C10A H10B 106.4 . .
C9A C10A H10B 106.4 . .
H10A C10A H10B 106.5 . .
C12A C11A C10A 125.6(10) . .
C12A C11A H11A 105.9 . .
C10A C11A H11A 105.9 . .
C12A C11A H11B 105.9 . .
C10A C11A H11B 105.9 . .
H11A C11A H11B 106.2 . .
C11A C12A H12A 109.5 . .
C11A C12A H12B 109.5 . .
H12A C12A H12B 109.5 . .
C11A C12A H12C 109.5 . .
H12A C12A H12C 109.5 . .
H12B C12A H12C 109.5 . .
C2A C13A H13A 109.5 . .
C2A C13A H13B 109.5 . .
H13A C13A H13B 109.5 . .
C2A C13A H13C 109.5 . .
H13A C13A H13C 109.5 . .
H13B C13A H13C 109.5 . .

loop_
_geom_bond_atom_site_label_1
_geom_bond_atom_site_label_2
_geom_bond_distance
_geom_bond_site_symmetry_2
Gd1 O14W 2.400(5) .
Gd1 O14W 2.401(5) 4_565
Gd1 O12W 2.439(6) .
Gd1 O15W 2.443(5) 4_565
Gd1 O15W 2.443(5) .
Gd1 O11W 2.464(6) .
Gd1 O13W 2.467(6) .
Gd1 O16W 2.471(5) 4_565
Gd1 O16W 2.471(5) .
Gd2 O26W 2.348(19) 4_565
Gd2 O26W 2.348(19) .
Gd2 O27W 2.358(13) 4_565
Gd2 O27W 2.358(13) .
Gd2 O22W 2.369(10) .
Gd2 O22W 2.369(10) 4_565
Gd2 O24W 2.397(9) 4_565
Gd2 O24W 2.397(9) .
Gd2 O25W 2.438(15) .
Gd2 O25W 2.438(15) 4_565
Gd2 O23W 2.439(9) .
Gd2 O23W 2.439(9) 4_565
O1 C11 1.364(6) .
C11 C12 1.391(6) .
C11 C16 1.412(6) .
C12 C13 1.387(6) .
C12 C1 1.519(6) .
C13 C14 1.392(7) .
C13 H13 0.9500 .
C14 C15 1.398(7) .
C14 S1 1.758(5) .
C15 C16 1.379(7) .
C15 H15 0.9500 .
C16 C4 1.516(6) .
S1 O11 1.448(5) .
S1 O12 1.456(5) .
S1 O13 1.465(5) .
C1 C26 1.524(6) .
C1 H1A 0.9900 .
C1 H1B 0.9900 .
O2 C21 1.369(7) .
C21 C26 1.398(7) .
C21 C22 1.399(7) .
C22 C23 1.374(8) .
C22 C2 1.530(7) .
C23 C24 1.391(8) .
C23 H23 0.9500 .
C24 C25 1.387(7) .
C24 S2 1.764(6) .
C25 C26 1.387(7) .
C25 H25 0.9500 .
S2 O21 1.423(6) .
S2 O23 1.454(6) .
S2 O22 1.458(7) .
C2 C36 1.515(8) .
C2 H2A 0.9900 .
C2 H2B 0.9900 .
O3 C31 1.350(6) .
C31 C36 1.400(7) .
C31 C32 1.409(7) .
C32 C33 1.378(8) .
C32 C3 1.524(7) .
C33 C34 1.380(8) .
C33 H33 0.9500 .
C34 C35 1.397(9) .
C34 S3 1.750(6) .
C35 C36 1.378(8) .
C35 H35 0.9500 .
S3 O31 1.390(8) .
S3 O32 1.448(7) .
S3 O33 1.459(6) .
C3 C46 1.520(7) .
C3 H3A 0.9900 .
C3 H3B 0.9900 .
O4 C41 1.353(6) .
C41 C42 1.406(6) .
C41 C46 1.409(7) .
C42 C43 1.372(7) .
C42 C4 1.514(7) .
C43 C44 1.394(7) .
C43 H43 0.9500 .
C44 C45 1.377(7) .
C44 S4 1.767(5) .
C45 C46 1.392(7) .
C45 H45 0.9500 .
S4 O41 1.431(6) .
S4 O42 1.458(5) .
S4 O43 1.471(6) .
C4 H4A 0.9900 .
C4 H4B 0.9900 .
P1 C51 1.786(5) .
P1 C71 1.788(5) .
P1 C61 1.793(5) .
P1 C81 1.794(5) .
O5 C54 1.344(6) .
O5 C57 1.433(7) .
C51 C52 1.384(7) .
C51 C56 1.404(8) .
C52 C53 1.381(7) .
C52 H52 0.9500 .
C53 C54 1.391(7) .
C53 H53 0.9500 .
C54 C55 1.380(7) .
C55 C56 1.378(8) .
C55 H55 0.9500 .
C56 H56 0.9500 .
C57 H57A 0.9800 .
C57 H57B 0.9800 .
C57 H57C 0.9800 .
C61 C66 1.391(8) .
C61 C62 1.411(7) .
C62 C63 1.380(7) .
C62 H62 0.9500 .
C63 C64 1.380(9) .
C63 H63 0.9500 .
C64 C65 1.397(9) .
C64 H64 0.9500 .
C65 C66 1.382(8) .
C65 H65 0.9500 .
C66 H66 0.9500 .
C71 C76 1.370(9) .
C71 C72 1.419(9) .
C72 C73 1.401(10) .
C72 H72 0.9500 .
C73 C74 1.407(12) .
C73 H73 0.9500 .
C74 C75 1.326(12) .
C74 H74 0.9500 .
C75 C76 1.383(10) .
C75 H75 0.9500 .
C76 H76 0.9500 .
C81 C82 1.384(8) .
C81 C86 1.400(8) .
C82 C83 1.388(8) .
C82 H82 0.9500 .
C83 C84 1.375(10) .
C83 H83 0.9500 .
C84 C85 1.385(12) .
C84 H84 0.9500 .
C85 C86 1.376(10) .
C85 H85 0.9500 .
C86 H86 0.9500 .
C1A N1A 1.427(10) .
C1A H1AA 0.9800 .
C1A H1AB 0.9800 .
C1A H1AC 0.9800 .
N1A C2A 1.317(11) .
N1A C4A 1.317(11) .
C2A N2A 1.317(11) .
C2A C13A 1.503(16) .
N2A C3A 1.316(11) .
N2A C5A 1.451(9) .
C3A C4A 1.317(11) .
C3A H3AA 0.9500 .
C4A H4AA 0.9500 .
C5A C6A 1.498(9) .
C5A H5AA 0.9900 .
C5A H5AB 0.9900 .
C6A C7A 1.486(9) .
C6A H6AA 0.9900 .
C6A H6AB 0.9900 .
C7A C8A 1.483(9) .
C7A H7AA 0.9900 .
C7A H7AB 0.9900 .
C8A C9A 1.500(10) .
C8A H8AA 0.9900 .
C8A H8AB 0.9900 .
C9A C10A 1.500(9) .
C9A H9AA 0.9900 .
C9A H9AB 0.9900 .
C10A C11A 1.483(9) .
C10A H10A 0.9900 .
C10A H10B 0.9900 .
C11A C12A 1.481(10) .
C11A H11A 0.9900 .
C11A H11B 0.9900 .
C12A H12A 0.9800 .
C12A H12B 0.9800 .
C12A H12C 0.9800 .
C13A H13A 0.9800 .
C13A H13B 0.9800 .
C13A H13C 0.9800 .

loop_
_geom_torsion_atom_site_label_1
_geom_torsion_atom_site_label_2
_geom_torsion_atom_site_label_3
_geom_torsion_atom_site_label_4
_geom_torsion
O1 C11 C12 C13 178.3(4)
C16 C11 C12 C13 -0.3(7)
O1 C11 C12 C1 -3.3(7)
C16 C11 C12 C1 178.1(4)
C11 C12 C13 C14 -0.6(7)
C1 C12 C13 C14 -179.0(4)
C12 C13 C14 C15 1.3(7)
C12 C13 C14 S1 178.6(3)
C13 C14 C15 C16 -1.1(7)
S1 C14 C15 C16 -178.5(4)
C14 C15 C16 C11 0.3(7)
C14 C15 C16 C4 175.7(4)
O1 C11 C16 C15 -178.2(4)
C12 C11 C16 C15 0.4(7)
O1 C11 C16 C4 6.4(6)
C12 C11 C16 C4 -175.0(4)
C13 C14 S1 O11 24.5(5)
C15 C14 S1 O11 -158.1(4)
C13 C14 S1 O12 145.1(4)
C15 C14 S1 O12 -37.5(5)
C13 C14 S1 O13 -95.5(4)
C15 C14 S1 O13 81.9(4)
C13 C12 C1 C26 96.9(5)
C11 C12 C1 C26 -81.4(5)
O2 C21 C22 C23 179.5(5)
C26 C21 C22 C23 0.6(7)
O2 C21 C22 C2 -2.0(7)
C26 C21 C22 C2 179.1(4)
C21 C22 C23 C24 -0.4(7)
C2 C22 C23 C24 -178.8(5)
C22 C23 C24 C25 0.1(8)
C22 C23 C24 S2 -178.9(4)
C23 C24 C25 C26 -0.2(8)
S2 C24 C25 C26 178.8(4)
C24 C25 C26 C21 0.5(7)
C24 C25 C26 C1 177.9(4)
O2 C21 C26 C25 -179.6(5)
C22 C21 C26 C25 -0.7(7)
O2 C21 C26 C1 3.0(7)
C22 C21 C26 C1 -178.1(4)
C12 C1 C26 C25 -85.3(5)
C12 C1 C26 C21 92.1(5)
C25 C24 S2 O21 19.6(8)
C23 C24 S2 O21 -161.4(7)
C25 C24 S2 O23 -100.8(5)
C23 C24 S2 O23 78.2(5)
C25 C24 S2 O22 141.4(5)
C23 C24 S2 O22 -39.6(6)
C23 C22 C2 C36 79.7(6)
C21 C22 C2 C36 -98.7(6)
O3 C31 C32 C33 177.9(5)
C36 C31 C32 C33 -1.9(7)
O3 C31 C32 C3 -1.1(7)
C36 C31 C32 C3 179.2(4)
C31 C32 C33 C34 0.4(8)
C3 C32 C33 C34 179.4(5)
C32 C33 C34 C35 1.4(9)
C32 C33 C34 S3 -176.5(4)
C33 C34 C35 C36 -1.8(9)
S3 C34 C35 C36 176.1(4)
C34 C35 C36 C31 0.3(8)
C34 C35 C36 C2 176.9(5)
O3 C31 C36 C35 -178.3(5)
C32 C31 C36 C35 1.5(7)
O3 C31 C36 C2 5.2(7)
C32 C31 C36 C2 -175.0(5)
C22 C2 C36 C35 -95.7(6)
C22 C2 C36 C31 80.8(7)
C33 C34 S3 O31 -162.2(6)
C35 C34 S3 O31 19.9(7)
C33 C34 S3 O32 -44.1(7)
C35 C34 S3 O32 137.9(7)
C33 C34 S3 O33 75.8(6)
C35 C34 S3 O33 -102.1(6)
C33 C32 C3 C46 101.6(5)
C31 C32 C3 C46 -79.5(6)
O4 C41 C42 C43 178.7(4)
C46 C41 C42 C43 -0.4(7)
O4 C41 C42 C4 -3.8(6)
C46 C41 C42 C4 177.2(4)
C41 C42 C43 C44 -1.1(7)
C4 C42 C43 C44 -178.6(4)
C42 C43 C44 C45 1.4(8)
C42 C43 C44 S4 -175.2(4)
C43 C44 C45 C46 -0.3(8)
S4 C44 C45 C46 176.2(4)
C44 C45 C46 C41 -1.0(7)
C44 C45 C46 C3 179.9(5)
O4 C41 C46 C45 -177.7(4)
C42 C41 C46 C45 1.4(6)
O4 C41 C46 C3 1.4(6)
C42 C41 C46 C3 -179.5(4)
C32 C3 C46 C45 -88.7(6)
C32 C3 C46 C41 92.3(5)
C45 C44 S4 O41 12.4(6)
C43 C44 S4 O41 -171.0(5)
C45 C44 S4 O42 133.7(5)
C43 C44 S4 O42 -49.7(5)
C45 C44 S4 O43 -106.6(5)
C43 C44 S4 O43 70.0(5)
C43 C42 C4 C16 79.4(5)
C41 C42 C4 C16 -98.1(5)
C15 C16 C4 C42 -89.0(5)
C11 C16 C4 C42 86.3(5)
C71 P1 C51 C52 111.6(4)
C61 P1 C51 C52 -8.5(5)
C81 P1 C51 C52 -126.5(4)
C71 P1 C51 C56 -69.2(5)
C61 P1 C51 C56 170.7(5)
C81 P1 C51 C56 52.8(5)
C56 C51 C52 C53 0.9(8)
P1 C51 C52 C53 -179.8(4)
C51 C52 C53 C54 -0.4(8)
C57 O5 C54 C55 -5.4(8)
C57 O5 C54 C53 172.7(5)
C52 C53 C54 O5 -178.3(5)
C52 C53 C54 C55 -0.2(8)
O5 C54 C55 C56 178.2(5)
C53 C54 C55 C56 0.2(9)
C54 C55 C56 C51 0.4(10)
C52 C51 C56 C55 -0.9(9)
P1 C51 C56 C55 179.8(5)
C51 P1 C61 C66 96.6(5)
C71 P1 C61 C66 -23.8(5)
C81 P1 C61 C66 -144.1(5)
C51 P1 C61 C62 -83.3(4)
C71 P1 C61 C62 156.3(4)
C81 P1 C61 C62 36.0(5)
C66 C61 C62 C63 1.0(8)
P1 C61 C62 C63 -179.1(4)
C61 C62 C63 C64 1.1(8)
C62 C63 C64 C65 -2.9(8)
C63 C64 C65 C66 2.4(8)
C64 C65 C66 C61 -0.3(9)
C62 C61 C66 C65 -1.4(8)
P1 C61 C66 C65 178.7(4)
C51 P1 C71 C76 -167.7(6)
C61 P1 C71 C76 -46.8(7)
C81 P1 C71 C76 71.3(7)
C51 P1 C71 C72 12.8(6)
C61 P1 C71 C72 133.7(5)
C81 P1 C71 C72 -108.3(6)
C76 C71 C72 C73 1.0(11)
P1 C71 C72 C73 -179.4(6)
C71 C72 C73 C74 0.1(13)
C72 C73 C74 C75 -2.6(16)
C73 C74 C75 C76 3.9(17)
C72 C71 C76 C75 0.2(13)
P1 C71 C76 C75 -179.4(7)
C74 C75 C76 C71 -2.7(16)
C51 P1 C81 C82 5.5(5)
C71 P1 C81 C82 126.5(5)
C61 P1 C81 C82 -114.4(4)
C51 P1 C81 C86 -176.1(5)
C71 P1 C81 C86 -55.0(5)
C61 P1 C81 C86 64.0(5)
C86 C81 C82 C83 2.4(8)
P1 C81 C82 C83 -179.1(4)
C81 C82 C83 C84 -2.5(9)
C82 C83 C84 C85 1.0(10)
C83 C84 C85 C86 0.5(11)
C84 C85 C86 C81 -0.5(11)
C82 C81 C86 C85 -1.0(9)
P1 C81 C86 C85 -179.4(5)
C4A N1A C2A N2A 0.0
C1A N1A C2A N2A -162.2(18)
C4A N1A C2A C13A 179.99(14)
C1A N1A C2A C13A 17.8(18)
N1A C2A N2A C3A 0.0
C13A C2A N2A C3A -179.99(14)
N1A C2A N2A C5A -180.0(4)
C13A C2A N2A C5A 0.0(4)
C2A N2A C3A C4A 0.0
C5A N2A C3A C4A 180.0(4)
C2A N1A C4A C3A 0.0
C1A N1A C4A C3A 161.8(18)
N2A C3A C4A N1A 0.0
C3A N2A C5A C6A -60.7(13)
C2A N2A C5A C6A 119.2(13)
N2A C5A C6A C7A -37(2)
C5A C6A C7A C8A -65(3)
C6A C7A C8A C9A -52(3)
C7A C8A C9A C10A 175(2)
C8A C9A C10A C11A -43(4)
C9A C10A C11A C12A -4(4)
